data_4074406
loop_
_publ_author_name
'Scriban, Corina'
'Glueck, David S.'
'DiPasquale, Antonio G.'
'Rheingold, Arnold L.'

_publ_section_title
;
 Chiral Platinum Duphos Terminal Phosphido Complexes:&#x00A0; Synthesis,
 Structure, Phosphido Transfer, and Ligand Behavior
;
_journal_issue 22
_journal_name_full Organometallics
_journal_page_first 5435
_journal_paper_doi 10.1021/om060614y
_journal_volume 25
_journal_year 2006
_chemical_absolute_configuration ad
_chemical_formula_sum 'C40 H54 Cl D6 P3 Pt'
_chemical_formula_weight 870.33
_chemical_name_systematic
; 

 ? 

;
_space_group_IT_number 19
_symmetry_cell_setting orthorhombic
_symmetry_space_group_name_Hall 'P 2ac 2ab'
_symmetry_space_group_name_H-M 'P 21 21 21'
_atom_sites_solution_hydrogens geom
_atom_sites_solution_primary direct
_atom_sites_solution_secondary difmap
_audit_creation_method SHELXL-97
_cell_angle_alpha 90.00
_cell_angle_beta 90.00
_cell_angle_gamma 90.00
_cell_formula_units_Z 4
_cell_length_a 9.935(2)
_cell_length_b 17.704(4)
_cell_length_c 22.109(5)
_cell_measurement_reflns_used 8295
_cell_measurement_temperature 100(2)
_cell_measurement_theta_max 27.51
_cell_measurement_theta_min 2.17
_cell_volume 3888.7(15)
_computing_cell_refinement 'Bruker SMART'
_computing_data_collection 'Bruker SMART'
_computing_data_reduction 'Bruker SAINT'
_computing_molecular_graphics 'Bruker SHELXTL'
_computing_publication_material 'Bruker SHELXTL'
_computing_structure_refinement 'SHELXL-97 (Sheldrick, 1997)'
_computing_structure_solution 'SHELXS-97 (Sheldrick, 1990)'
_diffrn_ambient_temperature 100(2)
_diffrn_measured_fraction_theta_full 0.993
_diffrn_measured_fraction_theta_max 0.993
_diffrn_measurement_device_type 'CCD area detector'
_diffrn_measurement_method 'phi and omega scans'
_diffrn_radiation_monochromator graphite
_diffrn_radiation_source 'fine-focus sealed tube'
_diffrn_radiation_type MoK\a
_diffrn_radiation_wavelength 0.71073
_diffrn_reflns_av_R_equivalents 0.0830
_diffrn_reflns_av_sigmaI/netI 0.0777
_diffrn_reflns_limit_h_max 12
_diffrn_reflns_limit_h_min -12
_diffrn_reflns_limit_k_max 22
_diffrn_reflns_limit_k_min -22
_diffrn_reflns_limit_l_max 28
_diffrn_reflns_limit_l_min -28
_diffrn_reflns_number 32179
_diffrn_reflns_theta_full 27.57
_diffrn_reflns_theta_max 27.57
_diffrn_reflns_theta_min 1.47
_exptl_absorpt_coefficient_mu 3.827
_exptl_absorpt_correction_T_max 0.7008
_exptl_absorpt_correction_T_min 0.5149
_exptl_absorpt_correction_type multi-scan
_exptl_absorpt_process_details sadabs
_exptl_crystal_colour yellow
_exptl_crystal_density_diffrn 1.486
_exptl_crystal_density_method 'not measured'
_exptl_crystal_description rod
_exptl_crystal_F_000 1760
_exptl_crystal_size_max 0.20
_exptl_crystal_size_mid 0.20
_exptl_crystal_size_min 0.10
_refine_diff_density_max 4.054
_refine_diff_density_min -4.496
_refine_diff_density_rms 0.169
_refine_ls_abs_structure_details 'Flack H D (1983), Acta Cryst. A39, 876-881'
_refine_ls_abs_structure_Flack -0.005(6)
_refine_ls_extinction_method none
_refine_ls_goodness_of_fit_ref 1.024
_refine_ls_hydrogen_treatment constr
_refine_ls_matrix_type full
_refine_ls_number_parameters 406
_refine_ls_number_reflns 8784
_refine_ls_number_restraints 0
_refine_ls_restrained_S_all 1.024
_refine_ls_R_factor_all 0.0504
_refine_ls_R_factor_gt 0.0423
_refine_ls_shift/su_max 0.001
_refine_ls_shift/su_mean 0.000
_refine_ls_structure_factor_coef Fsqd
_refine_ls_weighting_details 'calc w=1/[\s^2^(Fo^2^)+(0.0400P)^2^+0.0000P] where P=(Fo^2^+2Fc^2^)/3'
_refine_ls_weighting_scheme calc
_refine_ls_wR_factor_gt 0.0933
_refine_ls_wR_factor_ref 0.0964
_reflns_number_gt 7747
_reflns_number_total 8784
_reflns_threshold_expression >2sigma(I)
_cod_data_source_file om060614ysi20060707_011828.cif
_cod_data_source_block glu223
_cod_depositor_comments
;
The following automatic conversions were performed:

'_symmetry_cell_setting' value 'Orthorhombic' changed to
'orthorhombic' according to
/home/saulius/struct/CIF-dictionaries/cif_core.dic dictionary named
'cif_core.dic' version 2.4.1 from 2010-06-29.

Automatic conversion script
Id: cif_fix_values 1715 2011-07-08 13:25:40Z adriana 
;
_cod_original_cell_volume 3888.7(14)
_cod_original_sg_symbol_H-M P2(1)2(1)2(1)
_cod_original_formula_sum 'C40 H54 Cl P3 Pt D6'
_cod_database_code 4074406

loop_
_symmetry_equiv_pos_as_xyz
'x, y, z'
'-x+1/2, -y, z+1/2'
'-x, y+1/2, -z+1/2'
'x+1/2, -y+1/2, -z'

loop_
_atom_site_label
_atom_site_type_symbol
_atom_site_fract_x
_atom_site_fract_y
_atom_site_fract_z
_atom_site_U_iso_or_equiv
_atom_site_adp_type
_atom_site_occupancy
_atom_site_symmetry_multiplicity
_atom_site_calc_flag
_atom_site_refinement_flags
Pt1 Pt 0.19363(2) 0.395471(12) 0.144948(10) 0.01568(7) Uani 1 1 d .
P1 P 0.22269(15) 0.26748(8) 0.14208(9) 0.0187(3) Uani 1 1 d .
P2 P 0.41241(15) 0.40526(9) 0.15978(6) 0.0157(3) Uani 1 1 d .
P3 P 0.16485(16) 0.52826(8) 0.16039(7) 0.0173(3) Uani 1 1 d .
Cl1 Cl -0.04103(14) 0.37059(8) 0.13637(7) 0.0239(3) Uani 1 1 d .
C1 C 0.1267(8) 0.2501(4) 0.0213(3) 0.0331(17) Uani 1 1 d .
H1A H 0.0948 0.2147 -0.0096 0.050 Uiso 1 1 calc R
H1B H 0.2078 0.2758 0.0068 0.050 Uiso 1 1 calc R
H1C H 0.0565 0.2875 0.0297 0.050 Uiso 1 1 calc R
C2 C 0.1598(7) 0.2064(4) 0.0796(3) 0.0270(16) Uani 1 1 d .
H2A H 0.2313 0.1686 0.0699 0.032 Uiso 1 1 calc R
C3 C 0.0427(8) 0.1648(4) 0.1081(3) 0.0339(17) Uani 1 1 d .
H3A H 0.0226 0.1186 0.0846 0.041 Uiso 1 1 calc R
H3B H -0.0384 0.1974 0.1078 0.041 Uiso 1 1 calc R
C4 C 0.0792(8) 0.1439(4) 0.1729(3) 0.0337(17) Uani 1 1 d .
H4A H 0.1485 0.1038 0.1733 0.040 Uiso 1 1 calc R
H4B H -0.0012 0.1254 0.1948 0.040 Uiso 1 1 calc R
C5 C 0.1338(7) 0.2162(4) 0.2030(3) 0.0246(14) Uani 1 1 d .
H5A H 0.0540 0.2476 0.2145 0.029 Uiso 1 1 calc R
C6 C 0.2151(7) 0.2031(4) 0.2605(3) 0.0312(16) Uani 1 1 d .
H6A H 0.1598 0.1758 0.2900 0.047 Uiso 1 1 calc R
H6B H 0.2425 0.2518 0.2776 0.047 Uiso 1 1 calc R
H6C H 0.2953 0.1731 0.2509 0.047 Uiso 1 1 calc R
C7 C 0.4021(6) 0.2487(3) 0.1479(3) 0.0212(13) Uani 1 1 d .
C8 C 0.4573(7) 0.1749(3) 0.1483(3) 0.0253(14) Uani 1 1 d .
H8A H 0.3997 0.1323 0.1448 0.030 Uiso 1 1 calc R
C9 C 0.5937(7) 0.1649(4) 0.1537(3) 0.0283(15) Uani 1 1 d .
H9A H 0.6303 0.1153 0.1542 0.034 Uiso 1 1 calc R
C10 C 0.6780(7) 0.2267(4) 0.1586(3) 0.0264(15) Uani 1 1 d .
H10A H 0.7724 0.2191 0.1619 0.032 Uiso 1 1 calc R
C11 C 0.6267(7) 0.3005(4) 0.1588(3) 0.0234(14) Uani 1 1 d .
H11A H 0.6857 0.3425 0.1624 0.028 Uiso 1 1 calc R
C12 C 0.4869(7) 0.3117(3) 0.1537(3) 0.0227(14) Uani 1 1 d .
C13 C 0.3657(7) 0.4360(4) 0.2855(3) 0.0250(14) Uani 1 1 d .
H13A H 0.4056 0.4544 0.3233 0.038 Uiso 1 1 calc R
H13B H 0.3342 0.3841 0.2911 0.038 Uiso 1 1 calc R
H13C H 0.2896 0.4684 0.2743 0.038 Uiso 1 1 calc R
C14 C 0.4704(6) 0.4381(4) 0.2357(3) 0.0202(13) Uani 1 1 d .
H14A H 0.5458 0.4042 0.2484 0.024 Uiso 1 1 calc R
C15 C 0.5317(7) 0.5168(4) 0.2229(3) 0.0227(14) Uani 1 1 d .
H15A H 0.4596 0.5553 0.2202 0.027 Uiso 1 1 calc R
H15B H 0.5941 0.5313 0.2558 0.027 Uiso 1 1 calc R
C16 C 0.6071(7) 0.5114(4) 0.1630(3) 0.0269(15) Uani 1 1 d .
H16A H 0.6896 0.4806 0.1680 0.032 Uiso 1 1 calc R
H16B H 0.6337 0.5624 0.1491 0.032 Uiso 1 1 calc R
C17 C 0.5128(6) 0.4744(3) 0.1168(3) 0.0208(13) Uani 1 1 d .
H17A H 0.4491 0.5146 0.1029 0.025 Uiso 1 1 calc R
C18 C 0.5858(7) 0.4453(4) 0.0599(3) 0.0283(15) Uani 1 1 d .
H18A H 0.6346 0.4870 0.0408 0.042 Uiso 1 1 calc R
H18B H 0.5197 0.4247 0.0315 0.042 Uiso 1 1 calc R
H18C H 0.6496 0.4056 0.0714 0.042 Uiso 1 1 calc R
C19 C -0.0189(6) 0.5463(4) 0.1548(3) 0.0241(15) Uani 1 1 d .
H19A H -0.0365 0.6003 0.1608 0.036 Uiso 1 1 calc R
H19B H -0.0662 0.5171 0.1859 0.036 Uiso 1 1 calc R
H19C H -0.0511 0.5311 0.1147 0.036 Uiso 1 1 calc R
C20 C 0.2173(6) 0.5857(3) 0.0940(3) 0.0163(12) Uani 1 1 d .
C21 C 0.1859(6) 0.5660(3) 0.0328(3) 0.0174(11) Uani 1 1 d .
C22 C 0.2150(6) 0.6179(3) -0.0133(3) 0.0212(13) Uani 1 1 d .
H22A H 0.1937 0.6045 -0.0538 0.025 Uiso 1 1 calc R
C23 C 0.2729(6) 0.6878(4) -0.0029(3) 0.0220(14) Uani 1 1 d .
C24 C 0.3031(7) 0.7057(3) 0.0568(3) 0.0202(12) Uani 1 1 d .
H24A H 0.3435 0.7533 0.0650 0.024 Uiso 1 1 calc R
C25 C 0.2771(6) 0.6576(3) 0.1049(3) 0.0182(13) Uani 1 1 d .
C26 C 0.1223(6) 0.4923(3) 0.0138(3) 0.0200(13) Uani 1 1 d .
H26A H 0.1046 0.4624 0.0513 0.024 Uiso 1 1 calc R
C27 C 0.2187(8) 0.4462(4) -0.0254(3) 0.0318(17) Uani 1 1 d .
H27A H 0.3041 0.4395 -0.0040 0.048 Uiso 1 1 calc R
H27B H 0.2348 0.4729 -0.0636 0.048 Uiso 1 1 calc R
H27C H 0.1789 0.3967 -0.0339 0.048 Uiso 1 1 calc R
C28 C -0.0117(7) 0.5037(4) -0.0178(3) 0.0299(16) Uani 1 1 d .
H28A H -0.0715 0.5335 0.0081 0.045 Uiso 1 1 calc R
H28B H -0.0530 0.4544 -0.0259 0.045 Uiso 1 1 calc R
H28C H 0.0027 0.5304 -0.0561 0.045 Uiso 1 1 calc R
C29 C 0.2984(8) 0.7434(4) -0.0537(3) 0.0261(14) Uani 1 1 d .
H29A H 0.2700 0.7186 -0.0922 0.031 Uiso 1 1 calc R
C30 C 0.2179(8) 0.8158(4) -0.0476(3) 0.0363(18) Uani 1 1 d .
H30A H 0.1220 0.8036 -0.0441 0.054 Uiso 1 1 calc R
H30B H 0.2325 0.8474 -0.0833 0.054 Uiso 1 1 calc R
H30C H 0.2473 0.8431 -0.0114 0.054 Uiso 1 1 calc R
C31 C 0.4489(7) 0.7610(4) -0.0591(4) 0.0361(18) Uani 1 1 d .
H31A H 0.4633 0.7970 -0.0921 0.054 Uiso 1 1 calc R
H31B H 0.4984 0.7143 -0.0675 0.054 Uiso 1 1 calc R
H31C H 0.4812 0.7829 -0.0211 0.054 Uiso 1 1 calc R
C32 C 0.3045(7) 0.6872(3) 0.1683(3) 0.0225(12) Uani 1 1 d .
H32A H 0.3085 0.6429 0.1963 0.027 Uiso 1 1 calc R
C33 C 0.1874(8) 0.7371(4) 0.1880(3) 0.0312(15) Uani 1 1 d .
H33A H 0.2047 0.7565 0.2288 0.047 Uiso 1 1 calc R
H33B H 0.1042 0.7073 0.1882 0.047 Uiso 1 1 calc R
H33C H 0.1780 0.7794 0.1598 0.047 Uiso 1 1 calc R
C34 C 0.4373(7) 0.7298(4) 0.1734(3) 0.0304(16) Uani 1 1 d .
H34A H 0.4497 0.7470 0.2152 0.046 Uiso 1 1 calc R
H34B H 0.4359 0.7735 0.1462 0.046 Uiso 1 1 calc R
H34C H 0.5116 0.6962 0.1622 0.046 Uiso 1 1 calc R
C41 C -0.2350(7) 0.4487(4) 0.3489(4) 0.0317(17) Uani 1 1 d .
H41A H -0.3296 0.4554 0.3454 0.038 Uiso 1 1 calc R
C42 C -0.1732(7) 0.4532(4) 0.4051(3) 0.0287(16) Uani 1 1 d .
H42A H -0.2259 0.4610 0.4404 0.034 Uiso 1 1 calc R
C43 C -0.0365(7) 0.4463(4) 0.4096(3) 0.0331(17) Uani 1 1 d .
H43A H 0.0058 0.4510 0.4479 0.040 Uiso 1 1 calc R
C44 C 0.0401(7) 0.4326(4) 0.3590(4) 0.0342(16) Uani 1 1 d .
H44A H 0.1347 0.4265 0.3628 0.041 Uiso 1 1 calc R
C45 C -0.0198(7) 0.4277(4) 0.3027(3) 0.0264(15) Uani 1 1 d .
H45A H 0.0337 0.4198 0.2676 0.032 Uiso 1 1 calc R
C46 C -0.1568(7) 0.4344(4) 0.2976(3) 0.0272(16) Uani 1 1 d .
H46B H -0.1987 0.4293 0.2592 0.033 Uiso 1 1 calc R

loop_
_atom_site_aniso_label
_atom_site_aniso_U_11
_atom_site_aniso_U_22
_atom_site_aniso_U_33
_atom_site_aniso_U_23
_atom_site_aniso_U_13
_atom_site_aniso_U_12
Pt1 0.02309(11) 0.00696(10) 0.01698(10) 0.00051(9) 0.00025(10) -0.00028(10)
P1 0.0278(9) 0.0057(7) 0.0226(8) 0.0003(7) 0.0027(8) 0.0006(5)
P2 0.0200(7) 0.0100(8) 0.0171(7) 0.0009(6) -0.0002(6) 0.0000(6)
P3 0.0271(9) 0.0071(7) 0.0177(8) 0.0010(6) 0.0003(6) 0.0007(6)
Cl1 0.0263(7) 0.0150(7) 0.0305(8) -0.0007(6) -0.0014(7) -0.0013(5)
C1 0.059(5) 0.019(4) 0.022(4) -0.003(3) 0.000(3) -0.001(3)
C2 0.039(4) 0.014(3) 0.028(4) -0.007(3) 0.003(3) 0.004(3)
C3 0.048(5) 0.018(4) 0.036(4) -0.010(3) 0.000(3) -0.011(3)
C4 0.041(4) 0.017(4) 0.044(4) 0.004(3) 0.007(4) -0.006(3)
C5 0.033(3) 0.016(3) 0.025(3) 0.004(3) 0.003(3) -0.004(3)
C6 0.040(4) 0.025(4) 0.029(4) 0.010(3) 0.005(3) -0.006(3)
C7 0.028(3) 0.018(3) 0.019(3) 0.001(3) 0.008(3) 0.003(2)
C8 0.040(4) 0.009(3) 0.027(3) 0.001(3) 0.005(3) 0.003(2)
C9 0.040(4) 0.019(3) 0.026(4) -0.001(3) 0.005(3) 0.013(3)
C10 0.029(4) 0.025(3) 0.026(4) 0.000(3) 0.006(3) 0.008(3)
C11 0.030(3) 0.021(3) 0.019(3) -0.002(3) 0.003(3) 0.006(3)
C12 0.043(4) 0.011(3) 0.014(3) 0.001(2) 0.002(3) -0.006(3)
C13 0.030(3) 0.024(4) 0.020(3) 0.001(3) 0.004(3) -0.002(3)
C14 0.021(3) 0.018(3) 0.022(3) 0.002(3) -0.004(3) 0.001(2)
C15 0.026(3) 0.013(3) 0.029(3) 0.001(3) -0.005(3) -0.003(3)
C16 0.031(4) 0.017(3) 0.033(4) 0.006(3) 0.001(3) -0.006(3)
C17 0.029(3) 0.011(3) 0.022(3) 0.010(3) -0.001(3) -0.003(3)
C18 0.036(4) 0.027(4) 0.023(3) 0.002(3) 0.006(3) -0.006(3)
C19 0.031(3) 0.013(3) 0.028(4) 0.001(3) 0.004(3) 0.005(3)
C20 0.016(3) 0.011(3) 0.022(3) 0.007(2) 0.002(2) 0.004(2)
C21 0.018(3) 0.012(3) 0.022(3) -0.003(2) -0.001(3) -0.001(3)
C22 0.026(3) 0.019(3) 0.018(3) -0.002(2) 0.000(2) 0.000(3)
C23 0.028(4) 0.014(3) 0.024(3) 0.002(3) 0.001(2) -0.002(2)
C24 0.024(3) 0.015(3) 0.021(3) 0.002(2) -0.002(3) 0.003(3)
C25 0.016(3) 0.011(3) 0.027(3) 0.000(2) -0.007(2) 0.000(2)
C26 0.031(3) 0.014(3) 0.015(3) 0.000(2) -0.002(3) -0.002(3)
C27 0.054(5) 0.015(3) 0.026(3) -0.001(3) -0.001(3) 0.007(3)
C28 0.036(4) 0.023(4) 0.031(4) 0.000(3) -0.003(3) -0.006(3)
C29 0.035(4) 0.023(3) 0.020(3) 0.006(2) 0.006(3) -0.008(3)
C30 0.043(5) 0.030(4) 0.036(4) 0.016(3) 0.001(3) 0.006(3)
C31 0.044(4) 0.026(4) 0.039(4) 0.016(3) 0.005(4) -0.003(3)
C32 0.032(3) 0.014(3) 0.022(3) -0.001(2) 0.003(3) -0.005(3)
C33 0.038(4) 0.024(3) 0.032(4) -0.010(3) -0.006(3) 0.007(4)
C34 0.036(4) 0.027(4) 0.029(4) -0.008(3) -0.004(3) -0.008(3)
C41 0.031(4) 0.030(4) 0.033(4) 0.009(3) -0.001(3) -0.003(3)
C42 0.034(4) 0.028(4) 0.024(3) 0.001(3) 0.004(3) 0.003(3)
C43 0.037(4) 0.036(4) 0.025(4) -0.006(3) -0.002(3) -0.001(3)
C44 0.037(4) 0.039(4) 0.027(3) 0.000(4) 0.001(4) 0.003(3)
C45 0.042(4) 0.018(3) 0.019(3) 0.003(3) 0.004(3) -0.003(3)
C46 0.041(4) 0.019(3) 0.022(3) 0.001(3) -0.007(3) -0.005(3)

loop_
_atom_type_symbol
_atom_type_description
_atom_type_scat_dispersion_real
_atom_type_scat_dispersion_imag
_atom_type_scat_source
C C 0.0033 0.0016 'International Tables Vol C Tables 4.2.6.8 and 6.1.1.4'
H H 0.0000 0.0000 'International Tables Vol C Tables 4.2.6.8 and 6.1.1.4'
P P 0.1023 0.0942 'International Tables Vol C Tables 4.2.6.8 and 6.1.1.4'
Cl Cl 0.1484 0.1585 'International Tables Vol C Tables 4.2.6.8 and 6.1.1.4'
Pt Pt -1.7033 8.3905 'International Tables Vol C Tables 4.2.6.8 and 6.1.1.4'

loop_
_geom_angle_atom_site_label_1
_geom_angle_atom_site_label_2
_geom_angle_atom_site_label_3
_geom_angle
P2 Pt1 P1 87.56(6)
P2 Pt1 Cl1 172.72(6)
P1 Pt1 Cl1 86.45(5)
P2 Pt1 P3 91.11(6)
P1 Pt1 P3 173.38(6)
Cl1 Pt1 P3 94.36(5)
C7 P1 C5 109.1(3)
C7 P1 C2 106.0(3)
C5 P1 C2 95.5(3)
C7 P1 Pt1 107.6(2)
C5 P1 Pt1 114.0(2)
C2 P1 Pt1 123.6(2)
C12 P2 C17 110.3(3)
C12 P2 C14 103.0(3)
C17 P2 C14 95.2(3)
C12 P2 Pt1 108.6(2)
C17 P2 Pt1 120.6(2)
C14 P2 Pt1 117.5(2)
C19 P3 C20 97.4(3)
C19 P3 Pt1 106.1(2)
C20 P3 Pt1 113.03(19)
C3 C2 C1 115.4(6)
C3 C2 P1 103.4(5)
C1 C2 P1 113.7(5)
C2 C3 C4 109.0(6)
C3 C4 C5 106.7(6)
C6 C5 C4 114.8(6)
C6 C5 P1 115.4(5)
C4 C5 P1 105.1(5)
C12 C7 C8 120.0(6)
C12 C7 P1 116.7(5)
C8 C7 P1 123.2(5)
C9 C8 C7 120.1(6)
C8 C9 C10 120.2(6)
C9 C10 C11 121.2(6)
C10 C11 C12 119.4(6)
C7 C12 C11 119.1(6)
C7 C12 P2 119.1(5)
C11 C12 P2 121.6(5)
C13 C14 C15 115.1(6)
C13 C14 P2 115.7(4)
C15 C14 P2 103.7(4)
C16 C15 C14 107.2(5)
C15 C16 C17 107.8(5)
C16 C17 C18 113.5(5)
C16 C17 P2 105.7(4)
C18 C17 P2 116.9(4)
C25 C20 C21 117.9(5)
C25 C20 P3 118.1(4)
C21 C20 P3 123.4(4)
C22 C21 C20 118.8(5)
C22 C21 C26 116.8(5)
C20 C21 C26 124.4(5)
C23 C22 C21 123.5(6)
C22 C23 C24 116.9(6)
C22 C23 C29 121.8(6)
C24 C23 C29 121.3(6)
C25 C24 C23 123.2(6)
C24 C25 C20 119.8(6)
C24 C25 C32 117.5(5)
C20 C25 C32 122.6(5)
C21 C26 C28 112.4(5)
C21 C26 C27 110.9(5)
C28 C26 C27 111.1(6)
C23 C29 C30 113.3(6)
C23 C29 C31 110.7(6)
C30 C29 C31 110.5(6)
C25 C32 C34 113.2(5)
C25 C32 C33 109.1(5)
C34 C32 C33 110.6(5)
C42 C41 C46 119.4(6)
C43 C42 C41 120.0(7)
C42 C43 C44 120.4(7)
C43 C44 C45 120.4(7)
C46 C45 C44 119.7(6)
C45 C46 C41 120.1(6)

loop_
_geom_bond_atom_site_label_1
_geom_bond_atom_site_label_2
_geom_bond_distance
Pt1 P2 2.2050(16)
Pt1 P1 2.2851(15)
Pt1 Cl1 2.3802(15)
Pt1 P3 2.3926(16)
P1 C7 1.818(6)
P1 C5 1.848(7)
P1 C2 1.862(7)
P2 C12 1.818(7)
P2 C17 1.844(6)
P2 C14 1.868(6)
P3 C19 1.858(6)
P3 C20 1.860(6)
C1 C2 1.537(10)
C2 C3 1.514(10)
C3 C4 1.524(10)
C4 C5 1.541(10)
C5 C6 1.525(9)
C7 C12 1.403(8)
C7 C8 1.417(8)
C8 C9 1.372(9)
C9 C10 1.382(10)
C10 C11 1.402(9)
C11 C12 1.408(9)
C13 C14 1.514(9)
C14 C15 1.547(8)
C15 C16 1.525(9)
C16 C17 1.533(9)
C17 C18 1.540(9)
C20 C25 1.425(8)
C20 C21 1.432(8)
C21 C22 1.403(8)
C21 C26 1.509(8)
C22 C23 1.383(9)
C23 C24 1.389(8)
C23 C29 1.515(8)
C24 C25 1.387(8)
C25 C32 1.520(8)
C26 C28 1.517(9)
C26 C27 1.528(9)
C29 C30 1.516(10)
C29 C31 1.532(10)
C32 C34 1.524(9)
C32 C33 1.525(9)
C41 C42 1.387(10)
C41 C46 1.398(10)
C42 C43 1.368(10)
C43 C44 1.374(10)
C44 C45 1.383(10)
C45 C46 1.371(10)
